data_4317421
loop_
_publ_author_name
'Jennifer A. Aitken'
'Michel Evain'
'Lykourgos Iordanidis'
'Mercouri G. Kanatzidis'

_publ_section_title
;
 NaCeP2Se6, Cu0.4Ce1.2P2Se6, Ce4(P2Se6)3, and the Incommensurately
 Modulated AgCeP2Se6: New Selenophosphates Featuring the Ethane-Like
 [P2Se6]4- Anion
;
_journal_name_full 'Inorganic Chemistry'
_journal_page_first 180
_journal_page_last 191
_journal_paper_doi 10.1021/ic010618p
_journal_volume 41
_journal_year 2002
_chemical_formula_sum 'Ce Na P2 Se6'
_chemical_formula_weight 698.81
_space_group_IT_number 14
_symmetry_cell_setting monoclinic
_symmetry_space_group_name_Hall '-P 2ybc'
_symmetry_space_group_name_H-M 'P 1 21/c 1'
_atom_sites_solution_hydrogens geom
_atom_sites_solution_primary direct
_atom_sites_solution_secondary difmap
_audit_creation_method SHELXL-97
_cell_angle_alpha 90.00
_cell_angle_beta 111.5450(10)
_cell_angle_gamma 90.00
_cell_formula_units_Z 4
_cell_length_a 12.1422(2)
_cell_length_b 7.69820(10)
_cell_length_c 11.7399(2)
_cell_measurement_reflns_used 4391
_cell_measurement_temperature 293(2)
_cell_measurement_theta_max 26.99
_cell_measurement_theta_min 1.8
_cell_volume 1020.69(3)
_computing_cell_refinement SAINT
_computing_data_collection SMART
_computing_data_reduction SAINT
_computing_publication_material 'ORTEP and Crystal-maker'
_computing_structure_refinement 'SHELXL-97 (Sheldrick, 1997)'
_computing_structure_solution 'SHELXS-97 (Sheldrick, 1990)'
_diffrn_ambient_temperature 293(2)
_diffrn_measured_fraction_theta_full 0.937
_diffrn_measured_fraction_theta_max 0.937
_diffrn_measurement_device_type 'Bruker SMART CCD'
_diffrn_measurement_method 'omega scan'
_diffrn_radiation_monochromator graphite
_diffrn_radiation_source 'fine-focus sealed tube'
_diffrn_radiation_type MoK\a
_diffrn_radiation_wavelength 0.71073
_diffrn_reflns_av_R_equivalents 0.0338
_diffrn_reflns_av_sigmaI/netI 0.0431
_diffrn_reflns_limit_h_max 6
_diffrn_reflns_limit_h_min -14
_diffrn_reflns_limit_k_max 9
_diffrn_reflns_limit_k_min -9
_diffrn_reflns_limit_l_max 14
_diffrn_reflns_limit_l_min -14
_diffrn_reflns_number 5342
_diffrn_reflns_theta_full 26.99
_diffrn_reflns_theta_max 26.99
_diffrn_reflns_theta_min 1.80
_exptl_absorpt_coefficient_mu 26.138
_exptl_absorpt_correction_T_max 1.000000
_exptl_absorpt_correction_T_min 0.439830
_exptl_absorpt_correction_type 'empirical SADABS'
_exptl_crystal_colour yellow
_exptl_crystal_density_diffrn 4.548
_exptl_crystal_density_method 'not measured'
_exptl_crystal_description plate
_exptl_crystal_F_000 1212
_exptl_crystal_size_max 0.09
_exptl_crystal_size_mid 0.07
_exptl_crystal_size_min 0.01
_refine_diff_density_max 2.039
_refine_diff_density_min -2.913
_refine_diff_density_rms 0.433
_refine_ls_extinction_method none
_refine_ls_goodness_of_fit_ref 1.074
_refine_ls_hydrogen_treatment mixed
_refine_ls_matrix_type full
_refine_ls_number_parameters 91
_refine_ls_number_reflns 2083
_refine_ls_number_restraints 0
_refine_ls_restrained_S_all 1.074
_refine_ls_R_factor_all 0.0393
_refine_ls_R_factor_gt 0.0352
_refine_ls_shift/su_max 0.002
_refine_ls_shift/su_mean 0.000
_refine_ls_structure_factor_coef Fsqd
_refine_ls_weighting_details 'calc w=1/[\s^2^(Fo^2^)+(0.0549P)^2^+0.0000P] where P=(Fo^2^+2Fc^2^)/3'
_refine_ls_weighting_scheme calc
_refine_ls_wR_factor_gt 0.0879
_refine_ls_wR_factor_ref 0.0895
_reflns_number_gt 1863
_reflns_number_total 2083
_reflns_threshold_expression >2sigma(I)
_cod_data_source_file ic010618p_1.cif
_cod_data_source_block NaCeP2Se6
_cod_depositor_comments
;
The following automatic conversions were performed:

data name '_atom_site_symetry_multiplicity' was replaced with
'_atom_site_symmetry_multiplicity' as specified in the replacement
file 'data/replacement-values/replacement_tags.lst'.

Automatic conversion script
Id: cif_correct_tags 9268 2022-04-12 08:56:07Z antanas 
;
_cod_database_code 4317421

loop_
_symmetry_equiv_pos_as_xyz
'x, y, z'
'-x, y+1/2, -z+1/2'
'-x, -y, -z'
'x, -y-1/2, z-1/2'

loop_
_atom_site_label
_atom_site_type_symbol
_atom_site_fract_x
_atom_site_fract_y
_atom_site_fract_z
_atom_site_U_iso_or_equiv
_atom_site_adp_type
_atom_site_occupancy
_atom_site_symmetry_multiplicity
_atom_site_calc_flag
_atom_site_refinement_flags
_atom_site_disorder_assembly
_atom_site_disorder_group
Ce1 Ce 0.34312(3) 0.10588(5) 0.58852(4) 0.00420(14) Uani 1 1 d . . .
Se1 Se 0.08634(6) 0.00172(9) 0.34318(7) 0.00733(18) Uani 1 1 d . . .
Se2 Se 0.11320(6) 0.20147(9) 0.05944(7) 0.00601(18) Uani 1 1 d . . .
Se3 Se 0.79687(6) 0.20738(9) 0.37312(7) 0.00650(18) Uani 1 1 d . . .
Se4 Se 0.31010(6) 0.17940(9) 0.85407(6) 0.00567(18) Uani 1 1 d . . .
Se5 Se 0.44848(6) 0.02568(9) 0.18201(7) 0.00556(18) Uani 1 1 d . . .
Se6 Se 0.59375(6) 0.19512(9) 0.56352(6) 0.00493(18) Uani 1 1 d . . .
P1 P 0.19343(16) 0.1123(2) 0.24898(17) 0.0039(4) Uani 1 1 d . . .
P2 P 0.68140(16) 0.0991(2) 0.75217(17) 0.0034(4) Uani 1 1 d . . .
Na1 Na 0.8598(3) 0.1071(4) 0.1233(3) 0.0124(7) Uani 1 1 d . . .

loop_
_atom_site_aniso_label
_atom_site_aniso_U_11
_atom_site_aniso_U_22
_atom_site_aniso_U_33
_atom_site_aniso_U_23
_atom_site_aniso_U_13
_atom_site_aniso_U_12
Ce1 0.0023(2) 0.0046(2) 0.0056(2) 0.00012(15) 0.00128(17) 0.00032(14)
Se1 0.0063(4) 0.0081(4) 0.0096(4) 0.0012(3) 0.0054(3) 0.0001(3)
Se2 0.0023(4) 0.0084(4) 0.0054(4) 0.0016(3) -0.0008(3) 0.0000(3)
Se3 0.0025(4) 0.0063(4) 0.0087(4) 0.0027(3) -0.0003(3) -0.0002(2)
Se4 0.0039(4) 0.0060(4) 0.0057(4) 0.0001(3) 0.0002(3) 0.0012(3)
Se5 0.0022(4) 0.0075(4) 0.0074(4) 0.0017(3) 0.0022(3) 0.0011(3)
Se6 0.0031(4) 0.0063(4) 0.0042(4) 0.0007(3) -0.0001(3) 0.0011(2)
P1 0.0016(9) 0.0047(9) 0.0039(9) 0.0004(7) -0.0006(7) 0.0003(7)
P2 0.0015(9) 0.0043(9) 0.0041(9) 0.0009(7) 0.0008(7) 0.0009(6)
Na1 0.0069(15) 0.0117(16) 0.0156(16) 0.0012(13) 0.0006(13) -0.0012(12)

loop_
_atom_type_symbol
_atom_type_description
_atom_type_scat_dispersion_real
_atom_type_scat_dispersion_imag
_atom_type_scat_source
Na Na 0.0362 0.0249 'International Tables Vol C Tables 4.2.6.8 and 6.1.1.4'
P P 0.1023 0.0942 'International Tables Vol C Tables 4.2.6.8 and 6.1.1.4'
Se Se -0.0929 2.2259 'International Tables Vol C Tables 4.2.6.8 and 6.1.1.4'
Ce Ce -0.2486 2.6331 'International Tables Vol C Tables 4.2.6.8 and 6.1.1.4'

loop_
_geom_angle_atom_site_label_1
_geom_angle_atom_site_label_2
_geom_angle_atom_site_label_3
_geom_angle
_geom_angle_site_symmetry_1
_geom_angle_site_symmetry_3
_geom_angle_publ_flag
Se2 Ce1 Se3 82.31(2) 4_566 3_656 ?
Se2 Ce1 Se4 80.10(2) 4_566 4_565 ?
Se3 Ce1 Se4 130.38(2) 3_656 4_565 ?
Se2 Ce1 Se5 132.17(2) 4_566 3_656 ?
Se3 Ce1 Se5 86.30(2) 3_656 3_656 ?
Se4 Ce1 Se5 137.68(2) 4_565 3_656 ?
Se2 Ce1 Se5 80.76(2) 4_566 4_566 ?
Se3 Ce1 Se5 146.40(2) 3_656 4_566 ?
Se4 Ce1 Se5 74.49(2) 4_565 4_566 ?
Se5 Ce1 Se5 83.910(14) 3_656 4_566 ?
Se2 Ce1 Se6 133.30(2) 4_566 3_656 ?
Se3 Ce1 Se6 76.79(2) 3_656 3_656 ?
Se4 Ce1 Se6 82.53(2) 4_565 3_656 ?
Se5 Ce1 Se6 87.81(2) 3_656 3_656 ?
Se5 Ce1 Se6 134.59(2) 4_566 3_656 ?
Se2 Ce1 Se6 137.30(2) 4_566 . ?
Se3 Ce1 Se6 140.17(2) 3_656 . ?
Se4 Ce1 Se6 68.07(2) 4_565 . ?
Se5 Ce1 Se6 69.80(2) 3_656 . ?
Se5 Ce1 Se6 64.145(19) 4_566 . ?
Se6 Ce1 Se6 71.08(2) 3_656 . ?
Se2 Ce1 Se4 66.74(2) 4_566 . ?
Se3 Ce1 Se4 74.55(2) 3_656 . ?
Se4 Ce1 Se4 135.814(16) 4_565 . ?
Se5 Ce1 Se4 65.449(19) 3_656 . ?
Se5 Ce1 Se4 72.134(19) 4_566 . ?
Se6 Ce1 Se4 141.60(2) 3_656 . ?
Se6 Ce1 Se4 119.25(2) . . ?
Se2 Ce1 Se1 61.067(19) 4_566 . ?
Se3 Ce1 Se1 64.19(2) 3_656 . ?
Se4 Ce1 Se1 66.661(19) 4_565 . ?
Se5 Ce1 Se1 147.13(2) 3_656 . ?
Se5 Ce1 Se1 128.68(2) 4_566 . ?
Se6 Ce1 Se1 72.236(19) 3_656 . ?
Se6 Ce1 Se1 124.15(2) . . ?
Se4 Ce1 Se1 115.78(2) . . ?
P1 Se1 Na1 108.14(8) . 2_645 ?
P1 Se1 Na1 89.29(8) . 1_455 ?
Na1 Se1 Na1 116.22(8) 2_645 1_455 ?
P1 Se1 Ce1 78.95(5) . . ?
Na1 Se1 Ce1 92.16(6) 2_645 . ?
Na1 Se1 Ce1 151.53(6) 1_455 . ?
P1 Se2 Ce1 89.50(5) . 4_565 ?
P1 Se2 Na1 108.82(8) . 3_655 ?
Ce1 Se2 Na1 96.70(6) 4_565 3_655 ?
P1 Se2 Na1 79.34(7) . 1_455 ?
Ce1 Se2 Na1 155.81(6) 4_565 1_455 ?
Na1 Se2 Na1 107.18(7) 3_655 1_455 ?
P2 Se3 Ce1 111.94(5) 4_565 3_656 ?
P2 Se3 Na1 100.27(8) 4_565 4_566 ?
Ce1 Se3 Na1 100.34(6) 3_656 4_566 ?
P2 Se3 Na1 83.51(7) 4_565 . ?
Ce1 Se3 Na1 105.13(6) 3_656 . ?
Na1 Se3 Na1 150.71(10) 4_566 . ?
P1 Se4 Na1 104.82(8) 4_566 3_656 ?
P1 Se4 Ce1 87.48(5) 4_566 4_566 ?
Na1 Se4 Ce1 100.15(6) 3_656 4_566 ?
P1 Se4 Ce1 82.69(5) 4_566 . ?
Na1 Se4 Ce1 105.77(6) 3_656 . ?
Ce1 Se4 Ce1 153.85(3) 4_566 . ?
P2 Se5 Ce1 90.78(5) 3_656 3_656 ?
P2 Se5 Ce1 105.25(5) 3_656 4_565 ?
Ce1 Se5 Ce1 133.97(3) 3_656 4_565 ?
P2 Se6 Ce1 101.09(5) . 3_656 ?
P2 Se6 Ce1 87.76(5) . . ?
Ce1 Se6 Ce1 108.92(2) 3_656 . ?
P2 Se6 Na1 82.60(8) . 4_566 ?
Ce1 Se6 Na1 92.04(5) 3_656 4_566 ?
Ce1 Se6 Na1 158.31(6) . 4_566 ?
Se1 P1 Se2 121.08(9) . . ?
Se1 P1 Se4 112.62(8) . 4_565 ?
Se2 P1 Se4 107.29(8) . 4_565 ?
Se1 P1 P2 104.73(9) . 3_656 ?
Se2 P1 P2 105.83(9) . 3_656 ?
Se4 P1 P2 103.65(9) 4_565 3_656 ?
Se3 P2 Se6 112.57(8) 4_566 . ?
Se3 P2 Se5 116.10(8) 4_566 3_656 ?
Se6 P2 Se5 110.69(8) . 3_656 ?
Se3 P2 P1 103.08(9) 4_566 3_656 ?
Se6 P2 P1 108.51(9) . 3_656 ?
Se5 P2 P1 105.05(9) 3_656 3_656 ?
Se4 Na1 Se3 118.00(10) 3_656 4_565 ?
Se4 Na1 Se1 143.39(11) 3_656 2_655 ?
Se3 Na1 Se1 68.65(7) 4_565 2_655 ?
Se4 Na1 Se1 99.04(9) 3_656 1_655 ?
Se3 Na1 Se1 137.88(11) 4_565 1_655 ?
Se1 Na1 Se1 93.96(9) 2_655 1_655 ?
Se4 Na1 Se2 76.78(7) 3_656 3_655 ?
Se3 Na1 Se2 76.35(8) 4_565 3_655 ?
Se1 Na1 Se2 136.16(11) 2_655 3_655 ?
Se1 Na1 Se2 94.76(8) 1_655 3_655 ?
Se4 Na1 Se3 73.65(7) 3_656 . ?
Se3 Na1 Se3 131.42(10) 4_565 . ?
Se1 Na1 Se3 76.74(7) 2_655 . ?
Se1 Na1 Se3 75.66(7) 1_655 . ?
Se2 Na1 Se3 146.86(10) 3_655 . ?
Se4 Na1 Se6 74.02(7) 3_656 4_565 ?
Se3 Na1 Se6 73.35(7) 4_565 4_565 ?
Se1 Na1 Se6 74.22(7) 2_655 4_565 ?
Se1 Na1 Se6 140.47(11) 1_655 4_565 ?
Se2 Na1 Se6 120.13(10) 3_655 4_565 ?
Se3 Na1 Se6 64.98(6) . 4_565 ?
Se4 Na1 Se2 146.27(10) 3_656 1_655 ?
Se3 Na1 Se2 68.36(6) 4_565 1_655 ?
Se1 Na1 Se2 70.29(6) 2_655 1_655 ?
Se1 Na1 Se2 69.68(6) 1_655 1_655 ?
Se2 Na1 Se2 72.83(7) 3_655 1_655 ?
Se3 Na1 Se2 129.42(10) . 1_655 ?
Se6 Na1 Se2 134.86(9) 4_565 1_655 ?

loop_
_geom_bond_atom_site_label_1
_geom_bond_atom_site_label_2
_geom_bond_distance
_geom_bond_site_symmetry_2
_geom_bond_publ_flag
Ce1 Se2 3.0674(8) 4_566 ?
Ce1 Se3 3.0773(8) 3_656 ?
Ce1 Se4 3.1078(8) 4_565 ?
Ce1 Se5 3.1112(8) 3_656 ?
Ce1 Se5 3.1393(8) 4_566 ?
Ce1 Se6 3.1855(8) 3_656 ?
Ce1 Se6 3.2365(8) . ?
Ce1 Se4 3.3344(8) . ?
Ce1 Se1 3.4733(9) . ?
Se1 P1 2.1668(19) . ?
Se1 Na1 3.102(3) 2_645 ?
Se1 Na1 3.110(3) 1_455 ?
Se2 P1 2.186(2) . ?
Se2 Ce1 3.0675(8) 4_565 ?
Se2 Na1 3.297(3) 3_655 ?
Se2 Na1 3.501(3) 1_455 ?
Se3 P2 2.177(2) 4_565 ?
Se3 Ce1 3.0773(8) 3_656 ?
Se3 Na1 3.099(3) 4_566 ?
Se3 Na1 3.380(3) . ?
Se4 P1 2.194(2) 4_566 ?
Se4 Na1 3.097(3) 3_656 ?
Se4 Ce1 3.1078(8) 4_566 ?
Se5 P2 2.2140(19) 3_656 ?
Se5 Ce1 3.1113(8) 3_656 ?
Se5 Ce1 3.1392(8) 4_565 ?
Se6 P2 2.203(2) . ?
Se6 Ce1 3.1855(8) 3_656 ?
Se6 Na1 3.403(3) 4_566 ?
P1 Se4 2.195(2) 4_565 ?
P1 P2 2.230(3) 3_656 ?
P2 Se3 2.177(2) 4_566 ?
P2 Se5 2.2140(19) 3_656 ?
P2 P1 2.230(3) 3_656 ?
Na1 Se4 3.097(3) 3_656 ?
Na1 Se3 3.099(3) 4_565 ?
Na1 Se1 3.102(3) 2_655 ?
Na1 Se1 3.110(3) 1_655 ?
Na1 Se2 3.297(3) 3_655 ?
Na1 Se6 3.403(3) 4_565 ?
Na1 Se2 3.501(3) 1_655 ?
